data_1504436
loop_
_publ_author_name
'Wen, Li'
'Duck, Benjamin C.'
'Dastoor, Paul C.'
'Rasmussen, Seth C.'

_publ_section_title
;
 Poly(2,3-dihexylthieno[3,4-b]pyrazine) via GRIM Polymerization: Simple
 Preparation of a Solution Processable, Low-Band-Gap Conjugated Polymer
;
_journal_issue 13
_journal_name_full Macromolecules
_journal_page_first 4576
_journal_paper_doi 10.1021/ma801057s
_journal_volume 41
_journal_year 2008
_chemical_formula_moiety 'C18 H28 N2 S'
_chemical_formula_sum 'C18 H28 N2 S'
_chemical_formula_weight 304.50
_chemical_melting_point 54
_chemical_name_common 2,3-dihexylthieno[3,4-b]pyrazine
_chemical_name_systematic
;
 2,3-dihexylthieno[3,4-b]pyrazine
;
_space_group_IT_number 2
_symmetry_cell_setting triclinic
_symmetry_space_group_name_Hall '-P 1'
_symmetry_space_group_name_H-M 'P -1'
_atom_sites_solution_hydrogens geom
_atom_sites_solution_primary direct
_atom_sites_solution_secondary difmap
_audit_creation_method SHELXL-97
_cell_angle_alpha 86.94(3)
_cell_angle_beta 77.72(3)
_cell_angle_gamma 88.07(3)
_cell_formula_units_Z 2
_cell_length_a 6.8939(14)
_cell_length_b 10.021(2)
_cell_length_c 13.685(3)
_cell_measurement_reflns_used 4215
_cell_measurement_temperature 293(2)
_cell_measurement_theta_max 27.80
_cell_measurement_theta_min 2.04
_cell_volume 922.2(3)
_computing_cell_refinement 'Bruker Smart'
_computing_data_collection 'Bruker Smart'
_computing_data_reduction 'Bruker Saintplus'
_computing_molecular_graphics 'Ortep3 for Windows (Farrugia, 1997)'
_computing_publication_material 'WinGx publication Routines (Farrugia, 1999)'
_computing_structure_refinement 'SHELXL-97 (Sheldrick, 1997)'
_computing_structure_solution 'SHELXS-97 (Sheldrick, 1997)'
_diffrn_ambient_temperature 293(2)
_diffrn_measured_fraction_theta_full 0.992
_diffrn_measured_fraction_theta_max 0.992
_diffrn_measurement_device_type 'Bruker 1K CCD Diffractometer'
_diffrn_measurement_method 'Phi plus Omega Scan'
_diffrn_radiation_monochromator graphite
_diffrn_radiation_source 'fine-focus sealed tube'
_diffrn_radiation_type MoK\a
_diffrn_radiation_wavelength 0.71073
_diffrn_reflns_av_R_equivalents 0.0937
_diffrn_reflns_av_sigmaI/netI 0.1037
_diffrn_reflns_limit_h_max 8
_diffrn_reflns_limit_h_min -8
_diffrn_reflns_limit_k_max 12
_diffrn_reflns_limit_k_min -12
_diffrn_reflns_limit_l_max 16
_diffrn_reflns_limit_l_min -16
_diffrn_reflns_number 17599
_diffrn_reflns_theta_full 26.00
_diffrn_reflns_theta_max 26.00
_diffrn_reflns_theta_min 2.04
_exptl_absorpt_coefficient_mu 0.173
_exptl_absorpt_correction_T_max 0.9730
_exptl_absorpt_correction_T_min 0.9650
_exptl_absorpt_correction_type multi-scan
_exptl_absorpt_process_details 'SADABS v 2.03 (Sheldrick, 1997)'
_exptl_crystal_colour colorless
_exptl_crystal_density_diffrn 1.097
_exptl_crystal_density_method 'not measured'
_exptl_crystal_description prism
_exptl_crystal_F_000 332
_exptl_crystal_size_max 0.20
_exptl_crystal_size_mid 0.15
_exptl_crystal_size_min 0.10
_refine_diff_density_max 0.252
_refine_diff_density_min -0.205
_refine_diff_density_rms 0.037
_refine_ls_extinction_method none
_refine_ls_goodness_of_fit_ref 1.005
_refine_ls_hydrogen_treatment constr
_refine_ls_matrix_type full
_refine_ls_number_parameters 192
_refine_ls_number_reflns 3619
_refine_ls_number_restraints 0
_refine_ls_restrained_S_all 1.005
_refine_ls_R_factor_all 0.1679
_refine_ls_R_factor_gt 0.0552
_refine_ls_shift/su_max 0.000
_refine_ls_shift/su_mean 0.000
_refine_ls_structure_factor_coef Fsqd
_refine_ls_weighting_details 'calc w=1/[\s^2^(Fo^2^)+(0.0440P)^2^+0.5541P] where P=(Fo^2^+2Fc^2^)/3'
_refine_ls_weighting_scheme calc
_refine_ls_wR_factor_gt 0.1238
_refine_ls_wR_factor_ref 0.1811
_reflns_number_gt 1545
_reflns_number_total 3619
_reflns_threshold_expression >2sigma(I)
_cod_data_source_file ma801057s-file004.cif
_cod_data_source_block C6TP
_cod_depositor_comments
;
The following automatic conversions were performed:

'_symmetry_cell_setting' value 'TRICLINIC' changed to 'triclinic'
according to /home/saulius/struct/CIF-dictionaries/cif_core.dic
dictionary named 'cif_core.dic' version 2.4.1 from
2010-06-29.

'_exptl_absorpt_correction_type' value 'MULTI-SCAN'
changed to 'multi-scan' according to
/home/saulius/struct/CIF-dictionaries/cif_core.dic dictionary named
'cif_core.dic' version 2.4.1 from
2010-06-29.

'_refine_ls_hydrogen_treatment' value 'CONSTR' changed
to 'constr' according to
/home/saulius/struct/CIF-dictionaries/cif_core.dic dictionary named
'cif_core.dic' version 2.4.1 from 2010-06-29.

Automatic conversion script
Id: cif_fix_values 1715 2011-07-08 13:25:40Z adriana 
;
_cod_original_sg_symbol_H-M P-1
_cod_database_code 1504436

loop_
_symmetry_equiv_pos_as_xyz
'x, y, z'
'-x, -y, -z'

loop_
_atom_site_label
_atom_site_type_symbol
_atom_site_fract_x
_atom_site_fract_y
_atom_site_fract_z
_atom_site_U_iso_or_equiv
_atom_site_adp_type
_atom_site_occupancy
_atom_site_symmetry_multiplicity
_atom_site_calc_flag
_atom_site_refinement_flags
S1 S 0.04463(15) 0.66134(10) 0.59242(8) 0.0833(4) Uani 1 1 d .
N1 N 0.5651(4) 0.7169(3) 0.4231(2) 0.0649(8) Uani 1 1 d .
N2 N 0.3160(4) 0.9512(3) 0.4278(2) 0.0629(8) Uani 1 1 d .
C1 C 0.0277(9) 1.2153(8) 0.0069(5) 0.186(3) Uani 1 1 d .
H1A H 0.0906 1.2965 -0.0216 0.279 Uiso 1 1 calc R
H1B H -0.1137 1.2267 0.0160 0.279 Uiso 1 1 calc R
H1C H 0.0723 1.1440 -0.0372 0.279 Uiso 1 1 calc R
C2 C 0.0763(8) 1.1846(8) 0.0979(5) 0.178(3) Uani 1 1 d .
H2A H -0.0192 1.1209 0.1339 0.214 Uiso 1 1 calc R
H2B H 0.0571 1.2653 0.1352 0.214 Uiso 1 1 calc R
C3 C 0.2798(7) 1.1287(5) 0.1013(4) 0.1185(17) Uani 1 1 d .
H3A H 0.2957 1.0418 0.0722 0.142 Uiso 1 1 calc R
H3B H 0.3781 1.1869 0.0607 0.142 Uiso 1 1 calc R
C4 C 0.3189(6) 1.1140(4) 0.2051(3) 0.0894(13) Uani 1 1 d .
H4A H 0.2317 1.0469 0.2430 0.107 Uiso 1 1 calc R
H4B H 0.2852 1.1981 0.2373 0.107 Uiso 1 1 calc R
C5 C 0.5293(6) 1.0754(4) 0.2096(3) 0.0872(13) Uani 1 1 d .
H5A H 0.6174 1.1388 0.1677 0.105 Uiso 1 1 calc R
H5B H 0.5600 0.9881 0.1820 0.105 Uiso 1 1 calc R
C6 C 0.5703(6) 1.0707(4) 0.3142(3) 0.0740(11) Uani 1 1 d .
H6A H 0.7123 1.0761 0.3092 0.089 Uiso 1 1 calc R
H6B H 0.5075 1.1482 0.3484 0.089 Uiso 1 1 calc R
C7 C 0.4975(5) 0.9476(3) 0.3752(3) 0.0594(9) Uani 1 1 d .
C8 C 0.2493(5) 0.8360(3) 0.4808(2) 0.0582(9) Uani 1 1 d .
C9 C 0.0650(5) 0.8175(3) 0.5410(3) 0.0691(10) Uani 1 1 d .
H9 H -0.0354 0.8828 0.5518 0.083 Uiso 1 1 calc R
C10 C 0.2779(5) 0.6159(4) 0.5372(3) 0.0772(11) Uani 1 1 d .
H10 H 0.3345 0.5317 0.5457 0.093 Uiso 1 1 calc R
C11 C 0.3739(5) 0.7182(3) 0.4782(3) 0.0608(9) Uani 1 1 d .
C12 C 0.6243(5) 0.8273(4) 0.3731(3) 0.0584(9) Uani 1 1 d .
C13 C 0.8355(5) 0.8308(4) 0.3128(3) 0.0713(10) Uani 1 1 d .
H13A H 0.8323 0.8654 0.2456 0.086 Uiso 1 1 calc R
H13B H 0.9080 0.8935 0.3422 0.086 Uiso 1 1 calc R
C14 C 0.9503(5) 0.6992(4) 0.3049(3) 0.0713(10) Uani 1 1 d .
H14A H 0.8793 0.6350 0.2760 0.086 Uiso 1 1 calc R
H14B H 0.9597 0.6648 0.3714 0.086 Uiso 1 1 calc R
C15 C 1.1583(5) 0.7144(4) 0.2407(3) 0.0765(11) Uani 1 1 d .
H15A H 1.1474 0.7518 0.1752 0.092 Uiso 1 1 calc R
H15B H 1.2286 0.7778 0.2708 0.092 Uiso 1 1 calc R
C16 C 1.2809(5) 0.5857(4) 0.2272(3) 0.0870(13) Uani 1 1 d .
H16A H 1.2934 0.5484 0.2925 0.104 Uiso 1 1 calc R
H16B H 1.2108 0.5219 0.1973 0.104 Uiso 1 1 calc R
C17 C 1.4856(6) 0.6031(4) 0.1627(4) 0.1028(15) Uani 1 1 d .
H17A H 1.4729 0.6379 0.0968 0.123 Uiso 1 1 calc R
H17B H 1.5540 0.6689 0.1915 0.123 Uiso 1 1 calc R
C18 C 1.6092(7) 0.4775(5) 0.1516(5) 0.149(2) Uani 1 1 d .
H18A H 1.6161 0.4393 0.2166 0.224 Uiso 1 1 calc R
H18B H 1.7406 0.4973 0.1147 0.224 Uiso 1 1 calc R
H18C H 1.5504 0.4151 0.1163 0.224 Uiso 1 1 calc R

loop_
_atom_site_aniso_label
_atom_site_aniso_U_11
_atom_site_aniso_U_22
_atom_site_aniso_U_33
_atom_site_aniso_U_23
_atom_site_aniso_U_13
_atom_site_aniso_U_12
S1 0.0767(7) 0.0680(7) 0.0903(8) 0.0140(5) 0.0095(5) 0.0124(5)
N1 0.063(2) 0.056(2) 0.071(2) 0.0011(16) -0.0080(16) 0.0104(15)
N2 0.068(2) 0.0511(19) 0.0692(19) 0.0021(15) -0.0158(16) 0.0085(15)
C1 0.134(5) 0.266(9) 0.155(6) 0.053(6) -0.037(5) -0.003(5)
C2 0.105(5) 0.323(10) 0.121(5) 0.043(6) -0.062(4) -0.029(5)
C3 0.099(4) 0.151(5) 0.105(4) 0.035(3) -0.031(3) -0.012(3)
C4 0.071(3) 0.095(3) 0.099(3) 0.024(3) -0.018(2) -0.002(2)
C5 0.077(3) 0.077(3) 0.101(3) 0.024(2) -0.010(2) -0.005(2)
C6 0.077(3) 0.062(2) 0.083(3) 0.011(2) -0.021(2) -0.001(2)
C7 0.063(2) 0.052(2) 0.065(2) 0.0017(17) -0.018(2) 0.0008(18)
C8 0.063(2) 0.052(2) 0.058(2) -0.0012(17) -0.0106(18) 0.0116(18)
C9 0.066(2) 0.061(2) 0.074(2) 0.0052(19) -0.003(2) 0.0168(18)
C10 0.076(3) 0.059(2) 0.085(3) 0.012(2) 0.003(2) 0.021(2)
C11 0.065(2) 0.050(2) 0.063(2) 0.0038(18) -0.0049(19) 0.0096(18)
C12 0.061(2) 0.052(2) 0.064(2) -0.0012(18) -0.0163(18) 0.0033(18)
C13 0.061(2) 0.069(3) 0.081(3) 0.008(2) -0.012(2) 0.0030(19)
C14 0.057(2) 0.074(3) 0.081(3) -0.004(2) -0.0086(19) 0.0015(19)
C15 0.068(3) 0.075(3) 0.085(3) 0.000(2) -0.012(2) 0.002(2)
C16 0.068(3) 0.081(3) 0.105(3) -0.014(2) 0.000(2) 0.000(2)
C17 0.072(3) 0.097(3) 0.128(4) -0.017(3) 0.007(3) 0.004(3)
C18 0.095(4) 0.113(4) 0.223(7) -0.034(4) 0.009(4) 0.013(3)

loop_
_atom_type_symbol
_atom_type_description
_atom_type_scat_dispersion_real
_atom_type_scat_dispersion_imag
_atom_type_scat_source
C C 0.0030 0.0020 'International Tables Vol C Tables 4.2.6.8 and 6.1.1.4'
H H 0.0000 0.0000 'International Tables Vol C Tables 4.2.6.8 and 6.1.1.4'
N N 0.0060 0.0030 'International Tables Vol C Tables 4.2.6.8 and 6.1.1.4'
S S 0.1250 0.1230 'International Tables Vol C Tables 4.2.6.8 and 6.1.1.4'

loop_
_geom_angle_atom_site_label_1
_geom_angle_atom_site_label_2
_geom_angle_atom_site_label_3
_geom_angle
C9 S1 C10 93.67(18)
C12 N1 C11 116.2(3)
C7 N2 C8 116.5(3)
C2 C1 H1A 109.5
C2 C1 H1B 109.5
H1A C1 H1B 109.5
C2 C1 H1C 109.5
H1A C1 H1C 109.5
H1B C1 H1C 109.5
C1 C2 C3 119.5(6)
C1 C2 H2A 107.4
C3 C2 H2A 107.4
C1 C2 H2B 107.4
C3 C2 H2B 107.4
H2A C2 H2B 107.0
C4 C3 C2 113.5(5)
C4 C3 H3A 108.9
C2 C3 H3A 108.9
C4 C3 H3B 108.9
C2 C3 H3B 108.9
H3A C3 H3B 107.7
C3 C4 C5 114.6(4)
C3 C4 H4A 108.6
C5 C4 H4A 108.6
C3 C4 H4B 108.6
C5 C4 H4B 108.6
H4A C4 H4B 107.6
C4 C5 C6 114.0(4)
C4 C5 H5A 108.7
C6 C5 H5A 108.7
C4 C5 H5B 108.7
C6 C5 H5B 108.7
H5A C5 H5B 107.6
C7 C6 C5 113.5(3)
C7 C6 H6A 108.9
C5 C6 H6A 108.9
C7 C6 H6B 108.9
C5 C6 H6B 108.9
H6A C6 H6B 107.7
N2 C7 C12 122.0(3)
N2 C7 C6 117.2(3)
C12 C7 C6 120.8(3)
N2 C8 C9 126.3(3)
N2 C8 C11 121.3(3)
C9 C8 C11 112.4(3)
C8 C9 S1 111.0(3)
C8 C9 H9 124.5
S1 C9 H9 124.5
C11 C10 S1 111.6(3)
C11 C10 H10 124.2
S1 C10 H10 124.2
C10 C11 N1 127.4(3)
C10 C11 C8 111.3(3)
N1 C11 C8 121.3(3)
N1 C12 C7 122.8(3)
N1 C12 C13 117.8(3)
C7 C12 C13 119.4(3)
C14 C13 C12 116.4(3)
C14 C13 H13A 108.2
C12 C13 H13A 108.2
C14 C13 H13B 108.2
C12 C13 H13B 108.2
H13A C13 H13B 107.3
C13 C14 C15 111.7(3)
C13 C14 H14A 109.3
C15 C14 H14A 109.3
C13 C14 H14B 109.3
C15 C14 H14B 109.3
H14A C14 H14B 107.9
C16 C15 C14 114.7(3)
C16 C15 H15A 108.6
C14 C15 H15A 108.6
C16 C15 H15B 108.6
C14 C15 H15B 108.6
H15A C15 H15B 107.6
C17 C16 C15 113.7(3)
C17 C16 H16A 108.8
C15 C16 H16A 108.8
C17 C16 H16B 108.8
C15 C16 H16B 108.8
H16A C16 H16B 107.7
C18 C17 C16 114.0(4)
C18 C17 H17A 108.8
C16 C17 H17A 108.8
C18 C17 H17B 108.8
C16 C17 H17B 108.8
H17A C17 H17B 107.6
C17 C18 H18A 109.5
C17 C18 H18B 109.5
H18A C18 H18B 109.5
C17 C18 H18C 109.5
H18A C18 H18C 109.5
H18B C18 H18C 109.5

loop_
_geom_bond_atom_site_label_1
_geom_bond_atom_site_label_2
_geom_bond_distance
S1 C9 1.679(4)
S1 C10 1.684(4)
N1 C12 1.299(4)
N1 C11 1.373(4)
N2 C7 1.305(4)
N2 C8 1.369(4)
C1 C2 1.373(7)
C1 H1A 0.9600
C1 H1B 0.9600
C1 H1C 0.9600
C2 C3 1.502(7)
C2 H2A 0.9700
C2 H2B 0.9700
C3 C4 1.499(6)
C3 H3A 0.9700
C3 H3B 0.9700
C4 C5 1.502(5)
C4 H4A 0.9700
C4 H4B 0.9700
C5 C6 1.515(5)
C5 H5A 0.9700
C5 H5B 0.9700
C6 C7 1.492(5)
C6 H6A 0.9700
C6 H6B 0.9700
C7 C12 1.463(4)
C8 C9 1.372(4)
C8 C11 1.434(4)
C9 H9 0.9300
C10 C11 1.367(5)
C10 H10 0.9300
C12 C13 1.514(5)
C13 C14 1.512(5)
C13 H13A 0.9700
C13 H13B 0.9700
C14 C15 1.522(4)
C14 H14A 0.9700
C14 H14B 0.9700
C15 C16 1.516(5)
C15 H15A 0.9700
C15 H15B 0.9700
C16 C17 1.507(5)
C16 H16A 0.9700
C16 H16B 0.9700
C17 C18 1.492(6)
C17 H17A 0.9700
C17 H17B 0.9700
C18 H18A 0.9600
C18 H18B 0.9600
C18 H18C 0.9600

loop_
_geom_torsion_atom_site_label_1
_geom_torsion_atom_site_label_2
_geom_torsion_atom_site_label_3
_geom_torsion_atom_site_label_4
_geom_torsion
C1 C2 C3 C4 173.8(6)
C2 C3 C4 C5 -172.4(5)
C3 C4 C5 C6 175.8(4)
C4 C5 C6 C7 78.1(4)
C8 N2 C7 C12 -0.4(5)
C8 N2 C7 C6 177.9(3)
C5 C6 C7 N2 -89.3(4)
C5 C6 C7 C12 89.0(4)
C7 N2 C8 C9 179.8(3)
C7 N2 C8 C11 0.1(5)
N2 C8 C9 S1 -179.8(3)
C11 C8 C9 S1 -0.1(4)
C10 S1 C9 C8 0.4(3)
C9 S1 C10 C11 -0.5(3)
S1 C10 C11 N1 179.4(3)
S1 C10 C11 C8 0.6(4)
C12 N1 C11 C10 -179.5(4)
C12 N1 C11 C8 -0.8(5)
N2 C8 C11 C10 179.4(3)
C9 C8 C11 C10 -0.3(5)
N2 C8 C11 N1 0.5(5)
C9 C8 C11 N1 -179.2(3)
C11 N1 C12 C7 0.6(5)
C11 N1 C12 C13 179.0(3)
N2 C7 C12 N1 0.0(5)
C6 C7 C12 N1 -178.2(3)
N2 C7 C12 C13 -178.3(3)
C6 C7 C12 C13 3.4(5)
N1 C12 C13 C14 8.0(5)
C7 C12 C13 C14 -173.6(3)
C12 C13 C14 C15 178.7(3)
C13 C14 C15 C16 -178.5(3)
C14 C15 C16 C17 179.6(3)
C15 C16 C17 C18 178.3(4)

loop_
_cod_related_entry_id
_cod_related_entry_code
_cod_related_entry_database
1 26944106 ChemSpider
